data_2006600
loop_
_publ_author_name
'Ng, Seik Weng'
'Othman, A. Hamid'

_publ_section_title
;
 Silver Acetate--Triphenylphosphine Complexes.
 Acetatobis(triphenylphosphine)silver(I) and its Sesquihydrate, and
 Bis[acetato(triphenylphosphine)silver(I)] Hydrate and its Hemihydrate
;
_journal_issue 10
_journal_name_full 'Acta Crystallographica Section C'
_journal_page_first 1396
_journal_page_last 1400
_journal_paper_doi 10.1107/S0108270197006690
_journal_volume 53
_journal_year 1997
_chemical_formula_iupac '[Ag~2~(C~2~H~3~O~2~)~2~(C~18~H~15~P)~2~], 0.5H2 O'
_chemical_formula_moiety '[(C~18~H~15~P)~2~(C~2~H~3~O~2~)~2~(H~2~O)~0.5~Ag~2~]'
_chemical_formula_sum 'C40 H37 Ag2 O4.5 P2'
_chemical_formula_weight 867.38
_chemical_name_systematic
;
 Bis[acetatotriphenylphosphinesilver(I)] hemihydrate
;
_space_group_IT_number 18
_symmetry_cell_setting orthorhombic
_symmetry_space_group_name_Hall 'P 2 2ab'
_symmetry_space_group_name_H-M 'P 21 21 2'
_audit_creation_method SHELXL
_cell_angle_alpha 90.00
_cell_angle_beta 90.00
_cell_angle_gamma 90.00
_cell_formula_units_Z 4
_cell_length_a 12.1443(6)
_cell_length_b 19.2794(8)
_cell_length_c 15.8815(9)
_cell_measurement_reflns_used 25
_cell_measurement_temperature 298(2)
_cell_measurement_theta_max 15.0
_cell_measurement_theta_min 14.5
_cell_volume 3718.4(3)
_computing_cell_refinement 'CAD-4 VAX/PC'
_computing_data_collection 'CAD-4 VAX/PC (Enraf-Nonius, 1988)'
_computing_data_reduction 'Xtal3.0 (Hall & Stewart, 1990)'
_computing_molecular_graphics 'ORTEPII (Johnson, 1976) in SHELXLTL/PC (Sheldrick, 1990b)'
_computing_publication_material SHELXL93
_computing_structure_refinement 'SHELXL93 (Sheldrick, 1993)'
_computing_structure_solution 'SHELXS86 (Sheldrick, 1990a)'
_diffrn_ambient_temperature 298(2)
_diffrn_measurement_device 'Enraf-Nonius CAD-4'
_diffrn_measurement_method \w-scan
_diffrn_radiation_monochromator graphite
_diffrn_radiation_source 'fine-focus sealed tube'
_diffrn_radiation_type MoK\a
_diffrn_radiation_wavelength 0.71073
_diffrn_reflns_av_R_equivalents 0.0220
_diffrn_reflns_av_sigmaI/netI 0.0249
_diffrn_reflns_limit_h_max 14
_diffrn_reflns_limit_h_min 0
_diffrn_reflns_limit_k_max 22
_diffrn_reflns_limit_k_min -22
_diffrn_reflns_limit_l_max 0
_diffrn_reflns_limit_l_min -18
_diffrn_reflns_number 7107
_diffrn_reflns_theta_max 24.97
_diffrn_reflns_theta_min 1.28
_diffrn_standards_decay_% None
_diffrn_standards_interval_time 60
_diffrn_standards_number 3
_exptl_absorpt_coefficient_mu 1.180
_exptl_absorpt_correction_T_max 0.602
_exptl_absorpt_correction_T_min 0.566
_exptl_absorpt_correction_type '\y scans (North, Phillips & Mathews, 1968)'
_exptl_crystal_colour Colorless
_exptl_crystal_density_diffrn 1.549
_exptl_crystal_density_meas ?
_exptl_crystal_description Block
_exptl_crystal_F_000 1748
_exptl_crystal_size_max 0.58
_exptl_crystal_size_mid 0.50
_exptl_crystal_size_min 0.43
_refine_diff_density_max 0.496
_refine_diff_density_min -0.478
_refine_ls_abs_structure_details 'Flack & Schwarzenbach (1988)'
_refine_ls_abs_structure_Flack -0.03(3)
_refine_ls_extinction_method none
_refine_ls_goodness_of_fit_all 1.048
_refine_ls_goodness_of_fit_obs 1.065
_refine_ls_hydrogen_treatment
;
H atoms: riding model, U(H) = 1.5U~eq~(C); the water H-atom was located and
refined
;
_refine_ls_matrix_type full
_refine_ls_number_parameters 375
_refine_ls_number_reflns 6538
_refine_ls_number_restraints 0
_refine_ls_restrained_S_all 1.048
_refine_ls_restrained_S_obs 1.065
_refine_ls_R_factor_all 0.0418
_refine_ls_R_factor_obs .0330
_refine_ls_shift/esd_max 0.001
_refine_ls_shift/esd_mean 0.000
_refine_ls_structure_factor_coef Fsqd
_refine_ls_weighting_details 'w = 1/[\s^2^(Fo^2^)+(0.0461P)^2^+0.2894P] where P=(Fo^2^+2Fc^2^)/3'
_refine_ls_weighting_scheme calc
_refine_ls_wR_factor_all 0.0800
_refine_ls_wR_factor_obs .0755
_reflns_number_observed 5685
_reflns_number_total 6538
_reflns_observed_criterion >2sigma(I)
_cod_data_source_file kh1148.cif
_cod_data_source_block IV
_cod_depositor_comments
;
The following automatic conversions were performed:
'_symmetry_cell_setting' value 'Orthorhombic' changed to 'orthorhombic'
according to '/home/saulius/struct/CIF-dictionaries/cif_core.dic'
dictionary named 'cif_core.dic' version 2.4.1 from 2010-06-29.

Automatic conversion script
Id: cif_fix_enum 1527 2010-12-29 10:47:43Z saulius 

The following automatic conversions were performed:

'_symmetry_cell_setting' value 'Orthorhombic' changed to
'orthorhombic' according to
/home/saulius/struct/CIF-dictionaries/cif_core.dic dictionary named
'cif_core.dic' version 2.4.1 from 2010-06-29.

Automatic conversion script
Id: cif_fix_values 1715 2011-07-08 13:25:40Z adriana 

The following automatic conversions were performed:

'_exptl_crystal_density_meas' value 'not measured' was changed to '?'
- the value is perceived as not measured.

Automatic conversion script
Id: cif_fix_values 3008 2015-01-20 13:52:24Z robertas 

The following automatic conversions were performed:

'_refine_ls_weighting_scheme' value 'calc w =
1/[\s^2^(Fo^2^)+(0.0461P)^2^+0.2894P] where P=(Fo^2^+2Fc^2^)/3' was
changed to 'calc'. New tag '_refine_ls_weighting_details' was
created. The value of the new tag was set to 'w =
1/[\s^2^(Fo^2^)+(0.0461P)^2^+0.2894P] where P=(Fo^2^+2Fc^2^)/3'.

Automatic conversion script
Id: cif_fix_values 3143 2015-03-26 13:38:13Z robertas 
;
_cod_original_formula_sum 'C40 H37 O4.5 P2 Ag2'
_cod_database_code 2006600

loop_
_symmetry_equiv_pos_as_xyz
'x, y, z'
'-x, -y, z'
'-x+1/2, y+1/2, -z'
'x+1/2, -y+1/2, -z'

loop_
_atom_site_aniso_label
_atom_site_aniso_U_11
_atom_site_aniso_U_22
_atom_site_aniso_U_33
_atom_site_aniso_U_12
_atom_site_aniso_U_13
_atom_site_aniso_U_23
Ag1a .0664(2) .0564(2) .0406(2) -.0013(2) -.01110(10) -.0040(2)
P1a .0467(6) .0409(5) .0380(5) -.0029(5) -.0048(5) .0035(4)
O1a .068(2) .043(2) .063(2) -.005(2) -.014(2) -.0050(10)
O2a .083(2) .067(2) .066(2) .006(2) -.008(2) .003(2)
C1a .057(3) .047(3) .062(3) -.011(2) -.001(2) .000(2)
C2a .086(4) .049(3) .210(8) -.007(3) -.037(5) -.038(4)
C11a .050(3) .050(3) .059(3) -.002(2) -.009(2) .016(2)
C12a .053(3) .084(3) .064(3) .005(2) .006(3) .024(3)
C13a .061(4) .140(6) .094(4) .009(4) .023(3) .056(4)
C14a .063(4) .117(5) .134(6) -.020(4) -.006(4) .070(5)
C15a .077(4) .099(5) .121(5) -.038(3) -.029(4) .043(4)
C16a .073(3) .072(3) .080(4) -.024(3) -.019(3) .022(3)
C21a .050(2) .040(2) .043(2) .003(2) -.011(2) -.003(2)
C22a .082(3) .044(2) .058(3) .004(2) -.008(3) -.002(2)
C23a .116(5) .054(3) .075(4) .027(3) -.030(4) -.015(3)
C24a .086(4) .092(4) .078(4) .034(3) -.016(3) -.018(3)
C25a .062(3) .089(4) .099(4) .008(3) .011(3) -.026(3)
C26a .051(3) .060(3) .075(3) -.002(2) .011(2) -.015(2)
C31a .038(2) .043(2) .042(2) -.003(2) -.003(2) .003(2)
C32a .063(3) .050(3) .050(2) .008(2) -.005(2) -.001(2)
C33a .078(4) .052(3) .084(4) .017(3) -.016(3) -.003(3)
C34a .066(3) .060(3) .088(4) .011(2) -.015(3) .016(3)
C35a .066(3) .075(3) .058(3) .003(3) -.016(2) .012(3)
C36a .063(3) .053(3) .047(2) .005(2) -.009(2) .005(2)
Ag1b .0640(2) .0637(2) .0434(2) -.0053(2) -.0109(2) -.0123(2)
P1b .0488(6) .0429(6) .0363(5) -.0011(5) -.0033(5) -.0056(4)
O1b .080(2) .038(2) .052(2) .000(2) -.019(2) -.0030(10)
O2b .187(5) .079(3) .082(3) .059(3) -.065(3) -.020(2)
C1b .059(3) .048(3) .047(2) .004(2) -.002(2) .004(2)
C2b .097(4) .037(2) .083(4) -.001(3) -.023(3) -.007(2)
C11b .048(2) .047(2) .044(2) .000(2) .000(2) -.004(2)
C12b .058(3) .059(3) .051(3) -.007(2) .001(2) .007(2)
C13b .074(4) .076(3) .066(3) -.006(3) .011(3) .013(3)
C14b .055(3) .064(3) .101(4) -.013(3) .004(3) .008(3)
C15b .060(3) .062(3) .083(4) -.006(3) -.004(3) -.007(3)
C16b .056(3) .059(3) .058(3) -.007(2) -.005(2) -.008(2)
C21b .042(2) .052(2) .046(2) .006(2) -.011(2) -.012(2)
C22b .106(4) .050(3) .073(3) .012(3) -.003(3) -.003(2)
C23b .128(6) .069(4) .099(5) .040(4) -.007(4) -.024(3)
C24b .091(4) .116(5) .089(5) .052(4) -.022(4) -.050(4)
C25b .065(3) .128(5) .088(4) -.001(3) .009(3) -.047(4)
C26b .064(3) .063(3) .073(3) -.003(2) .010(3) -.022(2)
C31b .037(2) .055(3) .048(2) .000(2) .003(2) .004(2)
C32b .060(3) .049(3) .061(3) .002(2) .002(2) -.008(2)
C33b .078(4) .056(3) .091(4) .014(3) -.001(3) .003(3)
C34b .068(3) .067(3) .098(4) .017(3) -.011(3) .026(3)
C35b .062(3) .081(4) .063(3) .005(3) -.012(2) .014(3)
C36b .061(3) .065(3) .046(2) .007(2) -.007(2) -.004(2)
OW1 .130(10) .100(9) .078(8) .051(9) .000 .000
OW2 .14(2) .29(3) .19(3) .13(2) .000 .000

loop_
_atom_site_label
_atom_site_fract_x
_atom_site_fract_y
_atom_site_fract_z
_atom_site_U_iso_or_equiv
_atom_site_thermal_displace_type
_atom_site_calc_flag
_atom_site_refinement_flags
_atom_site_occupancy
_atom_site_disorder_group
_atom_site_type_symbol
Ag1a .78338(3) .25623(2) .13506(2) .05450(10) Uani d . 1 . Ag
P1a .68243(9) .21500(5) .01976(6) .0419(2) Uani d . 1 . P
O1a .8830(3) .31960(10) .2218(2) .0578(8) Uani d . 1 . O
O2a .7580(3) .3918(2) .1747(2) .0720(9) Uani d . 1 . O
C1a .8405(4) .3795(2) .2169(3) .0550(10) Uani d . 1 . C
C2a .8917(5) .4357(2) .2664(5) .115(3) Uani d . 1 . C
H2a1 .9552(5) .4180(2) .2954(5) .172 Uiso calc R 1 . H
H2a2 .8397(5) .4531(2) .3067(5) .172 Uiso calc R 1 . H
H2a3 .9137(5) .4725(2) .2294(5) .172 Uiso calc R 1 . H
C11a .5617(2) .1647(2) .0496(2) .0530(10) Uani d G 1 . C
C12a .5385(2) .1581(2) .1350(2) .0670(10) Uani d G 1 . C
H12a .5854(3) .1778(3) .1747(2) .100 Uiso calc R 1 . H
C13a .4454(3) .1221(2) .1610(2) .098(2) Uani d G 1 . C
H13a .4299(4) .1177(3) .2181(2) .147 Uiso calc R 1 . H
C14a .3754(2) .0927(2) .1017(3) .105(2) Uani d G 1 . C
H14a .3130(3) .0687(3) .1191(4) .157 Uiso calc R 1 . H
C15a .3985(3) .0993(2) .0164(2) .099(2) Uani d G 1 . C
H15a .3516(4) .0796(3) -.0233(3) .148 Uiso calc R 1 . H
C16a .4916(3) .1353(2) -.0097(2) .075(2) Uani d G 1 . C
H16a .5071(4) .1397(3) -.0668(2) .112 Uiso calc R 1 . H
C21a .7626(2) .16180(10) -.0525(2) .0440(10) Uani d G 1 . C
C22a .7509(3) .09020(10) -.0584(2) .0610(10) Uani d G 1 . C
H22a .6961(3) .0678(2) -.0279(3) .092 Uiso calc R 1 . H
C23a .8212(3) .05220(10) -.1098(2) .082(2) Uani d G 1 . C
H23a .8134(5) .00430(10) -.1137(3) .123 Uiso calc R 1 . H
C24a .9031(3) .0858(2) -.1553(2) .085(2) Uani d G 1 . C
H24a .9502(4) .0603(2) -.1897(3) .128 Uiso calc R 1 . H
C25a .9148(2) .1573(2) -.1495(2) .083(2) Uani d G 1 . C
H25a .9696(3) .1798(2) -.1799(3) .125 Uiso calc R 1 . H
C26a .8445(3) .19530(10) -.0981(2) .0620(10) Uani d G 1 . C
H26a .8523(4) .24320(10) -.0941(3) .093 Uiso calc R 1 . H
C31a .6274(2) .28450(10) -.0455(2) .0410(10) Uani d G 1 . C
C32a .6181(2) .35000(10) -.00970(10) .0550(10) Uani d G 1 . C
H32a .6412(4) .3574(2) .0454(2) .082 Uiso calc R 1 . H
C33a .5742(3) .40440(10) -.0562(2) .071(2) Uani d G 1 . C
H33a .5680(4) .44830(10) -.0322(3) .107 Uiso calc R 1 . H
C34a .5396(3) .39340(10) -.1386(2) .0710(10) Uani d G 1 . C
H34a .5103(4) .4298(2) -.1697(3) .107 Uiso calc R 1 . H
C35a .5490(3) .3279(2) -.17440(10) .0660(10) Uani d G 1 . C
H35a .5258(4) .3205(2) -.2295(2) .099 Uiso calc R 1 . H
C36a .5928(2) .27340(10) -.1279(2) .0540(10) Uani d G 1 . C
H36a .5991(4) .22960(10) -.1518(2) .082 Uiso calc R 1 . H
Ag1b .86546(3) .24026(2) .35935(2) .05710(10) Uani d . 1 . Ag
P1b .97549(9) .28060(5) .47048(6) .0427(2) Uani d . 1 . P
O1b .7683(3) .18070(10) .2677(2) .0565(8) Uani d . 1 . O
O2b .8614(5) .0988(2) .3278(3) .116(2) Uani d . 1 . O
C1b .7994(4) .1184(2) .2734(3) .0510(10) Uani d . 1 . C
C2b .7600(5) .0680(2) .2085(3) .072(2) Uani d . 1 . C
H2b1 .7118(5) .0912(2) .1697(3) .108 Uiso calc R 1 . H
H2b2 .7208(5) .0309(2) .2356(3) .108 Uiso calc R 1 . H
H2b3 .8220(5) .0494(2) .1785(3) .108 Uiso calc R 1 . H
C11b 1.0952(2) .32970(10) .4366(2) .0460(10) Uani d G 1 . C
C12b 1.1149(2) .3354(2) .35070(10) .0560(10) Uani d G 1 . C
H12b 1.0655(3) .3164(2) .3123(2) .084 Uiso calc R 1 . H
C13b 1.2085(3) .3695(2) .3220(2) .0720(10) Uani d G 1 . C
H13b 1.2217(4) .3733(3) .2645(2) .108 Uiso calc R 1 . H
C14b 1.2824(2) .3979(2) .3792(2) .073(2) Uani d G 1 . C
H14b 1.3451(3) .4207(2) .3600(3) .110 Uiso calc R 1 . H
C15b 1.2627(2) .3922(2) .4651(2) .0680(10) Uani d G 1 . C
H15b 1.3122(3) .4112(2) .5034(3) .103 Uiso calc R 1 . H
C16b 1.1691(2) .3581(2) .49380(10) .0580(10) Uani d G 1 . C
H16b 1.1559(4) .3543(2) .55130(10) .087 Uiso calc R 1 . H
C21b .9007(2) .33560(10) .5435(2) .0470(10) Uani d G 1 . C
C22b .9076(3) .40760(10) .5409(2) .076(2) Uani d G 1 . C
H22b .9575(4) .4289(2) .5049(3) .114 Uiso calc R 1 . H
C23b .8397(4) .44750(10) .5921(3) .099(2) Uani d G 1 . C
H23b .8443(5) .49560(10) .5903(4) .148 Uiso calc R 1 . H
C24b .7651(3) .4155(2) .6458(2) .099(2) Uani d G 1 . C
H24b .7197(4) .4423(3) .6801(3) .148 Uiso calc R 1 . H
C25b .7582(3) .3436(2) .6485(2) .094(2) Uani d G 1 . C
H25b .7082(3) .3222(3) .6845(3) .141 Uiso calc R 1 . H
C26b .8260(3) .30360(10) .5973(2) .0670(10) Uani d G 1 . C
H26b .8214(4) .25550(10) .5991(3) .100 Uiso calc R 1 . H
C31b 1.0329(2) .21260(10) .5361(2) .0470(10) Uani d G 1 . C
C32b 1.0430(3) .14650(10) .5017(2) .0570(10) Uani d G 1 . C
H32b 1.0192(4) .1381(2) .4470(2) .085 Uiso calc R 1 . H
C33b 1.0885(3) .09320(10) .5492(2) .075(2) Uani d G 1 . C
H33b 1.0952(4) .04900(10) .5262(3) .113 Uiso calc R 1 . H
C34b 1.1239(3) .10590(10) .6310(2) .078(2) Uani d G 1 . C
H34b 1.1544(4) .0702(2) .6628(3) .116 Uiso calc R 1 . H
C35b 1.1138(3) .1719(2) .66530(10) .0690(10) Uani d G 1 . C
H35b 1.1376(4) .1804(2) .7200(2) .103 Uiso calc R 1 . H
C36b 1.0683(2) .22520(10) .6178(2) .0570(10) Uani d G 1 . C
H36b 1.0616(4) .26940(10) .6408(2) .086 Uiso calc R 1 . H
OW1 1.0000 .0000 .3926(8) .104(4) Uani d SP .50 . O
OW2 1.0000 .0000 .317(2) .210(10) Uani d SP .50 . O
HW1 .949(5) .026(3) .351(5) .11(2) Uiso d . 1 . H

loop_
_atom_type_symbol
_atom_type_description
_atom_type_scat_dispersion_real
_atom_type_scat_dispersion_imag
_atom_type_scat_source
C C 0.0033 0.0016 'International Tables Vol C Tables 4.2.6.8 and 6.1.1.4'
H H 0.0000 0.0000 'International Tables Vol C Tables 4.2.6.8 and 6.1.1.4'
O O 0.0106 0.0060 'International Tables Vol C Tables 4.2.6.8 and 6.1.1.4'
P P 0.1023 0.0942 'International Tables Vol C Tables 4.2.6.8 and 6.1.1.4'
Ag Ag -0.8971 1.1015 'International Tables Vol C Tables 4.2.6.8 and 6.1.1.4'

loop_
_geom_angle_atom_site_label_1
_geom_angle_atom_site_label_2
_geom_angle_atom_site_label_3
_geom_angle
_geom_angle_publ_flag
P1a Ag1a O1a 164.64(8) yes
P1a Ag1a O1b 114.32(7) yes
P1A Ag1a O2a 116.76(8) yes
O1a Ag1a O1b 80.80(10) yes
O1a Ag1a O2a 51.80(10) yes
O1b Ag1a O2a 110.40(10) yes
C11a P1a C21a 107.10(10) no
C11a P1a C31a 104.10(10) no
C21a P1a C31a 104.60(10) no
C11a P1a Ag1a 113.50(10) yes
C21a P1a Ag1a 113.80(10) yes
C31a P1a Ag1a 112.80(10) yes
C1a O1a Ag1a 104.1(3) no
C1a O1a Ag1b 122.6(3) no
Ag1a O1a Ag1b 98.60(10) yes
C1a O2a Ag1a 81.2(3) no
O2a C1a O1a 122.8(4) no
O2a C1a C2a 119.5(5) no
O1a C1a C2a 117.7(5) no
C12a C11a C16a 120.0 no
C12a C11a P1a 117.7(2) no
C16a C11a P1a 122.2(2) no
C13a C12a C11a 120.0 no
C12a C13a C14a 120.0 no
C13a C14a C15a 120.0 no
C14a C15a C16a 120.0 no
C15a C16a C11a 120.0 no
C22a C21a C26a 120.0 no
C22a C21a P1a 123.1(2) no
C26a C21a P1a 116.6(2) no
C21a C22a C23a 120.0 no
C24a C23a C22a 120.0 no
C23a C24a C25a 120.0 no
C24a C25a C26a 120.0 no
C25a C26a C21a 120.0 no
C32a C31a C36a 120.0 no
C32a C31a P1a 117.7(2) no
C36a C31a P1a 122.3(2) no
C33a C32a C31a 120.0 no
C32a C33a C34a 120.0 no
C33a C34a C35a 120.0 no
C36a C35a C34a 120.0 no
C35a C36a C31a 120.0 no
P1b Ag1b O1a 112.29(7) yes
P1b Ag1b O1b 167.73(8) yes
P1b Ag1b O2b 118.17(9) yes
O1b Ag1b O1a 78.52(9) yes
O1b Ag1b O2b 50.00(10) yes
O1a Ag1b O2b 114.60(10) yes
C11b P1b C21b 106.60(10) no
C11b P1b C31b 103.90(10) no
C21b P1b C31b 104.40(10) no
C11b P1b Ag1b 113.90(10) yes
C21b P1b Ag1b 112.90(10) yes
C31b P1b Ag1b 114.30(10) yes
C1b O1b Ag1b 106.9(3) no
C1b O1b Ag1a 125.2(3) no
Ag1b O1b Ag1a 102.10(10) yes
C1b O2b Ag1b 80.4(3) no
O2b C1b O1b 122.3(4) no
O2b C1b C2b 119.3(4) no
O1b C1b C2b 118.3(4) no
C12b C11b C16b 120.0 no
C12b C11b P1b 118.0(2) no
C16b C11b P1b 121.9(2) no
C13b C12b C11b 120.0 no
C14b C13b C12b 120.0 no
C13b C14b C15b 120.0 no
C14b C15b C16b 120.0 no
C15b C16b C11b 120.0 no
C22b C21b C26b 120.0 no
C22b C21b P1b 122.3(2) no
C26b C21b P1b 117.4(2) no
C21b C22b C23b 120.0 no
C24b C23b C22b 120.0 no
C23b C24b C25b 120.0 no
C24b C25b C26b 120.0 no
C25b C26b C21b 120.0 no
C32b C31b C36b 120.0 no
C32b C31b P1b 118.1(2) no
C36b C31b P1b 121.9(2) no
C31b C32b C33b 120.0 no
C34b C33b C32b 120.0 no
C33b C34b C35b 120.0 no
C36b C35b C34b 120.0 no
C35b C36b C31b 120.0 no

loop_
_geom_bond_atom_site_label_1
_geom_bond_atom_site_label_2
_geom_bond_site_symmetry_2
_geom_bond_distance
_geom_bond_publ_flag
Ag1a P1a . 2.3430(10) yes
Ag1a O1a . 2.204(3) yes
Ag1a O1b . 2.568(3) yes
Ag1a O2a . 2.706(3) yes
P1a C31a . 1.821(2) no
P1a C11a . 1.821(2) no
P1a C21a . 1.821(2) no
O1a C1a . 1.267(5) no
O2a C1a . 1.228(6) no
C1a C2a . 1.476(7) no
C11a C12a . 1.39 no
C11a C16a . 1.39 no
C12a C13a . 1.39 no
C13a C14a . 1.39 no
C14a C15a . 1.39 no
C15a C16a . 1.39 no
C21a C22a . 1.39 no
C21a C26a . 1.39 no
C22a C23a . 1.39 no
C23a C24a . 1.39 no
C24a C25a . 1.39 no
C25a C26a . 1.39 no
C31a C32a . 1.39 no
C31a C36a . 1.39 no
C32a C33a . 1.39 no
C33a C34a . 1.39 no
C34a C35a . 1.39 no
C35a C36a . 1.39 no
Ag1b P1b . 2.3460(10) yes
Ag1b O1a . 2.675(3) yes
Ag1b O1b . 2.197(3) yes
Ag1b O2b . 2.773(4) yes
P1b C11b . 1.817(2) no
P1b C21b . 1.815(2) no
P1b C31b . 1.814(2) no
O1b C1b . 1.262(5) no
O2b C1b . 1.207(5) no
C1b C2b . 1.496(6) no
C11b C12b . 1.39 no
C11b C16b . 1.39 no
C12b C13b . 1.39 no
C13b C14b . 1.39 no
C14b C15b . 1.39 no
C15b C16b . 1.39 no
C21b C22b . 1.39 no
C21b C26b . 1.39 no
C22b C23b . 1.39 no
C23b C24b . 1.39 no
C24b C25b . 1.39 no
C25b C26b . 1.39 no
C31b C32b . 1.39 no
C31b C36b . 1.39 no
C32b C33b . 1.39 no
C33b C34b . 1.39 no
C34b C35b . 1.39 no
C35b C36b . 1.39 no
Ow1 O2b . 2.743(6) no
Ow1 O2b 2_755 2.743(6) no
Ow2 O2b . 2.548(4) no
Ow2 O2b 2_755 2.548(4) no
